data_7012809
loop_
_publ_author_name
'Tannai, Hidenori'
'Tsuge, Kiyoshi'
'Sasaki, Yoichi'
'Hatozaki, Osamu'
'Oyama, Noboru'

_publ_section_title
;
 Monodentate and bridging coordination of 2,5-dimercapto-1,3,4-thiadiazolate
 to a (2,2':6',2''-terpyridine)platinum(II) center
;
_journal_coden_ASTM DTARAF
_journal_issue 11
_journal_name_full 'Dalton Transactions'
_journal_page_first 2353
_journal_page_last 2358
_journal_paper_doi 10.1039/b301390c
_journal_year 2003
_chemical_formula_sum 'C18 H14 F6 N5 P Pt S2'
_chemical_formula_weight 704.52
_space_group_IT_number 14
_symmetry_cell_setting monoclinic
_symmetry_Int_Tables_number 14
_symmetry_space_group_name_Hall '-P 2yab'
_symmetry_space_group_name_H-M 'P 1 21/a 1'
_cell_angle_alpha 90
_cell_angle_beta 92.19(1)
_cell_angle_gamma 90
_cell_formula_units_Z 4
_cell_length_a 11.269(4)
_cell_length_b 16.431(5)
_cell_length_c 11.7746(5)
_cell_measurement_temperature 296
_cell_volume 2178.6(10)
_computing_data_reduction 'teXsan Ver. 1.11'
_computing_publication_material 'teXsan Ver. 1.11'
_computing_structure_refinement 'teXsan Ver. 1.10'
_computing_structure_solution MULTAN88
_diffrn_measured_fraction_theta_full 0.9324
_diffrn_measured_fraction_theta_max 0.9324
_diffrn_measurement_device_type 'Rigaku/MSC Mercury CCD'
_diffrn_measurement_method \w
_diffrn_radiation_type 'Mo K\a'
_diffrn_radiation_wavelength 0.7107
_diffrn_reflns_av_R_equivalents 0.036
_diffrn_reflns_limit_h_max 14
_diffrn_reflns_limit_h_min -11
_diffrn_reflns_limit_k_max 21
_diffrn_reflns_limit_k_min -19
_diffrn_reflns_limit_l_max 15
_diffrn_reflns_limit_l_min -13
_diffrn_reflns_number 11454
_diffrn_reflns_theta_full 27.10
_diffrn_reflns_theta_max 27.10
_exptl_absorpt_coefficient_mu 6.749
_exptl_absorpt_correction_T_max 1.004773
_exptl_absorpt_correction_T_min 0.3877
_exptl_absorpt_correction_type
;
REQABA Empirical Absorption Correction, Version 1.1-03101998, Robert A. 
Jacobson, Molecular Structure Corp. 1996-1998'
;
_exptl_crystal_colour orange
_exptl_crystal_density_diffrn 2.148
_exptl_crystal_density_method 'not measured'
_exptl_crystal_description plate
_exptl_crystal_size_max 0.50
_exptl_crystal_size_mid 0.40
_exptl_crystal_size_min 0.20
_refine_diff_density_max 4.18
_refine_diff_density_min -3.20
_refine_ls_extinction_method none
_refine_ls_goodness_of_fit_ref 2.198
_refine_ls_hydrogen_treatment noref
_refine_ls_number_parameters 298
_refine_ls_number_reflns 3995
_refine_ls_R_factor_gt 0.0572
_refine_ls_shift/su_max 0.0002
_refine_ls_structure_factor_coef Fsqd
_refine_ls_weighting_details 'w = 1/[\s^2^(Fo^2^) + (0.03500(Max(Fo^2^,0) + 2Fc^2^)/3)^2^]'
_refine_ls_weighting_scheme calc
_refine_ls_wR_factor_ref 0.1459
_reflns_number_gt 3995
_reflns_number_total 4483
_reflns_threshold_expression F^2^>2.0\s(F^2^)
_cod_data_source_file b301390c.txt
_cod_data_source_block '[Pt(tpy)(McMT)]PF6'
_cod_original_cell_volume 2178(1)
_cod_original_formula_sum 'C18 H14 F6 N5 P Pt S2 '
_cod_database_code 7012809

loop_
_symmetry_equiv_pos_as_xyz
x,y,z
1/2-x,1/2+y,-z
-x,-y,-z
1/2+x,1/2-y,z

loop_
_atom_site_label
_atom_site_type_symbol
_atom_site_fract_x
_atom_site_fract_y
_atom_site_fract_z
_atom_site_U_iso_or_equiv
_atom_site_adp_type
_atom_site_occupancy
_atom_site_calc_flag
_atom_site_refinement_flags
_atom_site_disorder_assembly
_atom_site_disorder_group
Pt(1) Pt 0.31604(2) 0.06604(1) 0.05762(2) 0.0323(1) Uani 1.00 d . . .
S(1) S 0.1429(2) 0.0854(1) -0.0501(2) 0.0462(5) Uani 1.00 d . . .
S(2) S 0.1080(1) 0.1781(1) 0.1704(1) 0.0438(4) Uani 1.00 d . . .
P(1) P 0.1924(2) 0.1612(1) 0.5308(2) 0.0527(5) Uani 1.00 d . . .
F(1) F 0.2019(7) 0.2316(7) 0.4436(8) 0.137(4) Uani 1.00 d . . .
F(2) F 0.0697(8) 0.1961(7) 0.5662(8) 0.151(4) Uani 1.00 d . . .
F(3) F 0.1828(9) 0.0915(9) 0.617(1) 0.208(6) Uani 1.00 d . . .
F(4) F 0.313(1) 0.1246(9) 0.498(1) 0.183(6) Uani 1.00 d . . .
F(5) F 0.124(2) 0.1174(10) 0.437(1) 0.282(9) Uani 1.00 d . . .
F(6) F 0.262(1) 0.208(1) 0.621(1) 0.206(7) Uani 1.00 d . . .
N(1) N -0.0550(5) 0.1574(4) 0.0183(6) 0.049(2) Uani 1.00 d . . .
N(2) N -0.1055(6) 0.1995(5) 0.1041(6) 0.053(2) Uani 1.00 d . . .
N(3) N 0.2554(5) -0.0022(3) 0.1867(5) 0.040(1) Uani 1.00 d . . .
N(4) N 0.4622(6) 0.0536(4) 0.1506(6) 0.038(1) Uani 1.00 d . . .
N(5) N 0.4282(4) 0.1280(3) -0.0425(4) 0.033(1) Uani 1.00 d . . .
C(1) C 0.0550(5) 0.1406(4) 0.0424(6) 0.040(2) Uani 1.00 d . . .
C(2) C -0.0324(6) 0.2172(4) 0.1914(7) 0.045(2) Uani 1.00 d . . .
C(3) C -0.0681(7) 0.2588(6) 0.2956(8) 0.062(2) Uani 1.00 d . . .
C(4) C 0.1438(7) -0.0308(5) 0.1951(7) 0.052(2) Uani 1.00 d . . .
C(5) C 0.113(1) -0.0774(6) 0.291(1) 0.075(3) Uani 1.00 d . . .
C(6) C 0.196(1) -0.0929(7) 0.3719(8) 0.071(3) Uani 1.00 d . . .
C(7) C 0.312(1) -0.0664(5) 0.3621(9) 0.060(3) Uani 1.00 d . . .
C(8) C 0.3391(6) -0.0198(4) 0.2688(6) 0.043(2) Uani 1.00 d . . .
C(9) C 0.4585(7) 0.0130(4) 0.2480(6) 0.045(2) Uani 1.00 d . . .
C(10) C 0.5596(8) 0.0063(6) 0.3165(7) 0.060(2) Uani 1.00 d . . .
C(11) C 0.6641(9) 0.0424(7) 0.2806(9) 0.069(3) Uani 1.00 d . . .
C(12) C 0.6654(7) 0.0849(5) 0.1775(8) 0.054(2) Uani 1.00 d . . .
C(13) C 0.5609(5) 0.0902(4) 0.1127(6) 0.037(2) Uani 1.00 d . . .
C(14) C 0.5403(5) 0.1316(4) 0.0020(5) 0.037(1) Uani 1.00 d . . .
C(15) C 0.6297(6) 0.1717(5) -0.0531(7) 0.047(2) Uani 1.00 d . . .
C(16) C 0.6016(7) 0.2061(5) -0.1593(6) 0.048(2) Uani 1.00 d . . .
C(17) C 0.4883(8) 0.2028(5) -0.2063(6) 0.050(2) Uani 1.00 d . . .
C(18) C 0.4011(6) 0.1634(4) -0.1420(5) 0.039(2) Uani 1.00 d . . .
H(1) H -0.0011 0.2643 0.3464 0.0744 Uiso 1.00 calc . . .
H(2) H -0.0987 0.3111 0.2767 0.0744 Uiso 1.00 calc . . .
H(3) H -0.1276 0.2277 0.3307 0.0744 Uiso 1.00 calc . . .
H(4) H 0.0858 -0.0197 0.1365 0.0621 Uiso 1.00 calc . . .
H(5) H 0.0339 -0.0971 0.2980 0.0903 Uiso 1.00 calc . . .
H(6) H 0.1752 -0.1227 0.4374 0.0858 Uiso 1.00 calc . . .
H(7) H 0.3717 -0.0800 0.4182 0.0722 Uiso 1.00 calc . . .
H(8) H 0.5585 -0.0222 0.3866 0.0723 Uiso 1.00 calc . . .
H(9) H 0.7349 0.0381 0.3266 0.0833 Uiso 1.00 calc . . .
H(10) H 0.7363 0.1095 0.1528 0.0648 Uiso 1.00 calc . . .
H(11) H 0.7076 0.1757 -0.0198 0.0569 Uiso 1.00 calc . . .
H(12) H 0.6621 0.2324 -0.1998 0.0581 Uiso 1.00 calc . . .
H(13) H 0.4691 0.2258 -0.2786 0.0595 Uiso 1.00 calc . . .
H(14) H 0.3212 0.1622 -0.1707 0.0469 Uiso 1.00 calc . . .

loop_
_atom_site_aniso_label
_atom_site_aniso_U_11
_atom_site_aniso_U_22
_atom_site_aniso_U_33
_atom_site_aniso_U_12
_atom_site_aniso_U_13
_atom_site_aniso_U_23
Pt(1) 0.0285(2) 0.0343(2) 0.0346(2) -0.00111(7) 0.0057(1) -0.00270(7)
S(1) 0.0332(10) 0.067(1) 0.0385(9) -0.0024(8) 0.0011(7) -0.0063(8)
S(2) 0.0301(8) 0.063(1) 0.0387(8) 0.0068(7) 0.0003(6) -0.0050(7)
P(1) 0.056(1) 0.068(1) 0.0353(9) 0.0043(9) 0.0048(8) 0.0043(8)
F(1) 0.105(6) 0.152(9) 0.156(9) 0.028(5) 0.045(6) 0.095(7)
F(2) 0.104(6) 0.21(1) 0.144(7) 0.066(6) 0.066(5) 0.085(7)
F(3) 0.113(7) 0.24(1) 0.27(1) 0.024(8) 0.018(8) 0.21(1)
F(4) 0.170(10) 0.24(2) 0.143(9) 0.13(1) 0.072(7) 0.060(9)
F(5) 0.45(3) 0.15(1) 0.23(1) 0.01(2) -0.21(2) -0.08(1)
F(6) 0.22(1) 0.21(2) 0.18(1) -0.01(1) -0.10(1) -0.05(1)
N(1) 0.025(3) 0.063(4) 0.058(4) 0.000(2) 0.001(2) 0.004(3)
N(2) 0.030(3) 0.075(5) 0.053(4) 0.006(3) 0.003(3) 0.009(3)
N(3) 0.042(3) 0.034(2) 0.044(3) -0.003(2) 0.005(2) -0.002(2)
N(4) 0.037(3) 0.038(3) 0.038(3) 0.004(2) 0.000(2) -0.003(2)
N(5) 0.031(2) 0.037(2) 0.031(2) 0.001(2) 0.005(2) -0.001(2)
C(1) 0.029(3) 0.049(3) 0.042(3) -0.005(2) 0.001(2) 0.010(3)
C(2) 0.031(3) 0.046(4) 0.057(4) 0.001(3) 0.002(3) 0.008(3)
C(3) 0.053(4) 0.066(5) 0.068(5) 0.017(4) 0.022(4) 0.006(4)
C(4) 0.050(4) 0.053(4) 0.054(4) -0.008(3) 0.018(3) 0.000(3)
C(5) 0.089(8) 0.064(5) 0.076(7) -0.023(5) 0.035(6) -0.004(5)
C(6) 0.097(7) 0.071(6) 0.048(4) -0.016(5) 0.024(5) 0.024(4)
C(7) 0.081(7) 0.048(5) 0.053(5) -0.001(4) 0.010(5) 0.004(3)
C(8) 0.050(4) 0.037(3) 0.042(3) 0.000(3) 0.011(3) -0.002(3)
C(9) 0.057(4) 0.037(3) 0.042(3) 0.005(3) 0.000(3) -0.003(3)
C(10) 0.064(5) 0.062(5) 0.053(4) 0.008(4) -0.008(4) 0.004(4)
C(11) 0.051(5) 0.078(6) 0.077(6) -0.002(5) -0.028(5) 0.020(5)
C(12) 0.043(4) 0.054(4) 0.064(5) 0.001(3) -0.012(4) 0.008(4)
C(13) 0.029(3) 0.039(3) 0.044(3) 0.002(2) 0.003(2) -0.004(3)
C(14) 0.037(3) 0.034(3) 0.040(3) -0.001(2) 0.004(2) -0.006(2)
C(15) 0.030(3) 0.057(4) 0.056(4) 0.006(3) 0.007(3) -0.003(3)
C(16) 0.045(4) 0.053(4) 0.048(4) -0.015(3) 0.015(3) -0.008(3)
C(17) 0.058(5) 0.054(4) 0.038(3) 0.002(3) 0.014(3) 0.003(3)
C(18) 0.040(3) 0.045(3) 0.033(3) 0.001(3) 0.003(2) -0.007(3)

loop_
_atom_type_symbol
_atom_type_description
_atom_type_scat_dispersion_real
_atom_type_scat_dispersion_imag
_atom_type_scat_source
H H 0.000 0.000
;International Tables for Crystallography
(1992, Vol. C, Table 6.1.1.2)
;
C C 0.003 0.002
;International Tables for Crystallography
(1992, Vol. C, Tables 4.2.6.8 and 6.1.1.1)
;
N N 0.006 0.003
;International Tables for Crystallography
(1992, Vol. C, Tables 4.2.6.8 and 6.1.1.1)
;
F F 0.017 0.010
;International Tables for Crystallography
(1992, Vol. C, Tables 4.2.6.8 and 6.1.1.1)
;
P P 0.102 0.094
;International Tables for Crystallography
(1992, Vol. C, Tables 4.2.6.8 and 6.1.1.1)
;
Pt Pt -1.703 8.390
;International Tables for Crystallography
(1992, Vol. C, Tables 4.2.6.8 and 6.1.1.1)
;
S S 0.125 0.123
;International Tables for Crystallography
(1992, Vol. C, Tables 4.2.6.8 and 6.1.1.1)
;

loop_
_geom_angle_atom_site_label_1
_geom_angle_atom_site_label_2
_geom_angle_atom_site_label_3
_geom_angle
_geom_angle_site_symmetry_1
_geom_angle_site_symmetry_2
_geom_angle_site_symmetry_3
_geom_angle_publ_flag
S(1) Pt(1) N(3) 100.7(2) . . . yes
S(1) Pt(1) N(4) 178.0(2) . . . yes
S(1) Pt(1) N(5) 98.3(1) . . . yes
N(3) Pt(1) N(4) 79.8(3) . . . yes
N(3) Pt(1) N(5) 161.0(2) . . . yes
N(4) Pt(1) N(5) 81.3(2) . . . yes
Pt(1) S(1) C(1) 102.4(2) . . . yes
C(1) S(2) C(2) 88.3(3) . . . yes
F(1) P(1) F(2) 89.3(5) . . . yes
F(1) P(1) F(3) 179.8(8) . . . yes
F(1) P(1) F(4) 92.4(6) . . . yes
F(1) P(1) F(5) 85.1(8) . . . yes
F(1) P(1) F(6) 92.2(9) . . . yes
F(2) P(1) F(3) 90.7(6) . . . yes
F(2) P(1) F(4) 178.3(6) . . . yes
F(2) P(1) F(5) 86(1) . . . yes
F(2) P(1) F(6) 94.0(8) . . . yes
F(3) P(1) F(4) 87.6(7) . . . yes
F(3) P(1) F(5) 94(1) . . . yes
F(3) P(1) F(6) 88.0(9) . . . yes
F(4) P(1) F(5) 93(1) . . . yes
F(4) P(1) F(6) 86.2(9) . . . yes
F(5) P(1) F(6) 177(1) . . . yes
N(2) N(1) C(1) 111.7(6) . . . yes
N(1) N(2) C(2) 114.8(6) . . . yes
Pt(1) N(3) C(4) 126.1(5) . . . yes
Pt(1) N(3) C(8) 114.0(4) . . . yes
C(4) N(3) C(8) 119.9(6) . . . yes
Pt(1) N(4) C(9) 118.9(6) . . . yes
Pt(1) N(4) C(13) 117.0(5) . . . yes
C(9) N(4) C(13) 124.1(7) . . . yes
Pt(1) N(5) C(14) 112.9(4) . . . yes
Pt(1) N(5) C(18) 126.9(4) . . . yes
C(14) N(5) C(18) 120.2(5) . . . yes
S(1) C(1) S(2) 123.1(4) . . . yes
S(1) C(1) N(1) 122.3(6) . . . yes
S(2) C(1) N(1) 114.5(6) . . . yes
S(2) C(2) N(2) 110.6(6) . . . yes
S(2) C(2) C(3) 124.8(6) . . . yes
N(2) C(2) C(3) 124.5(7) . . . yes
C(2) C(3) H(1) 109.5 . . . no
C(2) C(3) H(2) 109.5 . . . no
C(2) C(3) H(3) 109.5 . . . no
H(1) C(3) H(2) 109.5 . . . no
H(1) C(3) H(3) 109.5 . . . no
H(2) C(3) H(3) 109.5 . . . no
N(3) C(4) C(5) 120.3(9) . . . yes
N(3) C(4) H(4) 119.8 . . . no
C(5) C(4) H(4) 119.8 . . . no
C(4) C(5) C(6) 118(1) . . . yes
C(4) C(5) H(5) 120.6 . . . no
C(6) C(5) H(5) 120.6 . . . no
C(5) C(6) C(7) 121.4(8) . . . yes
C(5) C(6) H(6) 119.3 . . . no
C(7) C(6) H(6) 119.3 . . . no
C(6) C(7) C(8) 118.4(10) . . . yes
C(6) C(7) H(7) 120.8 . . . no
C(8) C(7) H(7) 120.8 . . . no
N(3) C(8) C(7) 121.1(8) . . . yes
N(3) C(8) C(9) 114.7(6) . . . yes
C(7) C(8) C(9) 124.2(8) . . . yes
N(4) C(9) C(8) 112.6(7) . . . yes
N(4) C(9) C(10) 119.6(8) . . . yes
C(8) C(9) C(10) 127.8(7) . . . yes
C(9) C(10) C(11) 118.5(8) . . . yes
C(9) C(10) H(8) 120.7 . . . no
C(11) C(10) H(8) 120.7 . . . no
C(10) C(11) C(12) 120.7(8) . . . yes
C(10) C(11) H(9) 119.6 . . . no
C(12) C(11) H(9) 119.6 . . . no
C(11) C(12) C(13) 118.1(8) . . . yes
C(11) C(12) H(10) 120.9 . . . no
C(13) C(12) H(10) 120.9 . . . no
N(4) C(13) C(12) 119.0(7) . . . yes
N(4) C(13) C(14) 113.0(6) . . . yes
C(12) C(13) C(14) 128.0(6) . . . yes
N(5) C(14) C(13) 115.8(5) . . . yes
N(5) C(14) C(15) 121.6(6) . . . yes
C(13) C(14) C(15) 122.6(6) . . . yes
C(14) C(15) C(16) 117.9(6) . . . yes
C(14) C(15) H(11) 121.1 . . . no
C(16) C(15) H(11) 121.1 . . . no
C(15) C(16) C(17) 121.3(6) . . . yes
C(15) C(16) H(12) 119.4 . . . no
C(17) C(16) H(12) 119.4 . . . no
C(16) C(17) C(18) 117.1(7) . . . yes
C(16) C(17) H(13) 121.4 . . . no
C(18) C(17) H(13) 121.4 . . . no
N(5) C(18) C(17) 121.8(7) . . . yes
N(5) C(18) H(14) 119.1 . . . no
C(17) C(18) H(14) 119.1 . . . no

loop_
_geom_bond_atom_site_label_1
_geom_bond_atom_site_label_2
_geom_bond_distance
_geom_bond_site_symmetry_1
_geom_bond_site_symmetry_2
_geom_bond_publ_flag
Pt(1) S(1) 2.308(2) . . yes
Pt(1) N(3) 2.028(5) . . yes
Pt(1) N(4) 1.954(7) . . yes
Pt(1) N(5) 2.035(5) . . yes
S(1) C(1) 1.752(7) . . yes
S(2) C(1) 1.714(7) . . yes
S(2) C(2) 1.734(7) . . yes
P(1) F(1) 1.554(8) . . yes
P(1) F(2) 1.569(8) . . yes
P(1) F(3) 1.534(8) . . yes
P(1) F(4) 1.548(9) . . yes
P(1) F(5) 1.51(1) . . yes
P(1) F(6) 1.50(1) . . yes
N(1) N(2) 1.366(10) . . yes
N(1) C(1) 1.291(8) . . yes
N(2) C(2) 1.33(1) . . yes
N(3) C(4) 1.349(9) . . yes
N(3) C(8) 1.356(9) . . yes
N(4) C(9) 1.329(10) . . yes
N(4) C(13) 1.355(9) . . yes
N(5) C(14) 1.350(8) . . yes
N(5) C(18) 1.333(8) . . yes
C(2) C(3) 1.47(1) . . yes
C(3) H(1) 0.950 . . no
C(3) H(2) 0.950 . . no
C(3) H(3) 0.950 . . no
C(4) C(5) 1.42(1) . . yes
C(4) H(4) 0.950 . . no
C(5) C(6) 1.33(2) . . yes
C(5) H(5) 0.950 . . no
C(6) C(7) 1.39(2) . . yes
C(6) H(6) 0.950 . . no
C(7) C(8) 1.38(1) . . yes
C(7) H(7) 0.950 . . no
C(8) C(9) 1.48(1) . . yes
C(9) C(10) 1.37(1) . . yes
C(10) C(11) 1.40(1) . . yes
C(10) H(8) 0.950 . . no
C(11) C(12) 1.40(1) . . yes
C(11) H(9) 0.950 . . no
C(12) C(13) 1.38(1) . . yes
C(12) H(10) 0.950 . . no
C(13) C(14) 1.481(9) . . yes
C(14) C(15) 1.386(10) . . yes
C(15) C(16) 1.40(1) . . yes
C(15) H(11) 0.950 . . no
C(16) C(17) 1.37(1) . . yes
C(16) H(12) 0.950 . . no
C(17) C(18) 1.42(1) . . yes
C(17) H(13) 0.950 . . no
C(18) H(14) 0.950 . . no

loop_
_cod_changelog_entry_id
_cod_changelog_entry_author
_cod_changelog_entry_date
_cod_changelog_entry_text
1 'Vaitkus, Antanas' 2022-05-06T22:05:00+03:00 'Updated bibliographic information.'
2 'Vaitkus, Antanas' 2022-05-07T02:40:00+03:00
;
 Replaced the '&#x00A5;' sequences with backslash symbols ('\')
 in multiple data values.
;
